data_7229342
loop_
_publ_author_name
'Dong, Xiu-Yan'
'Li, Xiao-Yan'
'Liu, Ling-Zhi'
'Zhang, Han'
'Ding, Yu-Jie'
'Dong, Wen-Kui'

_publ_section_title
;
 Tri- and hexanuclear heterometallic Ni(ii)--M(ii) (M = Ca, Sr and Ba)
 bis(salamo)-type complexes: synthesis, structure and fluorescence
 properties
;
_journal_issue 76
_journal_name_full 'RSC Adv.'
_journal_page_first 48394
_journal_paper_doi 10.1039/C7RA07826A
_journal_volume 7
_journal_year 2017
_chemical_formula_moiety 'C38 H42 N4 Ni2 O16 Sr, 2(C H2 Cl2), 2(C H4 O)'
_chemical_formula_sum 'C42 H54 Cl4 N4 Ni2 O18 Sr'
_chemical_formula_weight 1249.73
_space_group_crystal_system orthorhombic
_space_group_IT_number 60
_space_group_name_Hall '-P 2n 2ab'
_space_group_name_H-M_alt 'P b c n'
_symmetry_space_group_name_Hall '-P 2n 2ab'
_symmetry_space_group_name_H-M 'P b c n'
_atom_sites_solution_hydrogens mixed
_atom_sites_solution_primary direct
_audit_creation_date 2016-05-28
_audit_creation_method
;
Olex2 1.2
(compiled 2016.02.19 svn.r3266 for OlexSys, GUI svn.r5155)
;
_audit_update_record
;
2017-07-15 deposited with the CCDC.
2017-10-10 downloaded from the CCDC.
;
_cell_angle_alpha 90
_cell_angle_beta 90
_cell_angle_gamma 90
_cell_formula_units_Z 4
_cell_length_a 23.6620(5)
_cell_length_b 17.8187(5)
_cell_length_c 12.4666(3)
_cell_measurement_reflns_used 3354
_cell_measurement_temperature 154.89(10)
_cell_measurement_theta_max 24.1120
_cell_measurement_theta_min 3.8620
_cell_volume 5256.2(2)
_computing_cell_refinement
;
CrysAlisPro, Agilent Technologies,
Version 1.171.37.35 (release 13-08-2014 CrysAlis171 .NET)
(compiled Aug 13 2014,18:06:01)
;
_computing_data_collection
;
CrysAlisPro, Agilent Technologies,
Version 1.171.37.35 (release 13-08-2014 CrysAlis171 .NET)
(compiled Aug 13 2014,18:06:01)
;
_computing_data_reduction
;
CrysAlisPro, Agilent Technologies,
Version 1.171.37.35 (release 13-08-2014 CrysAlis171 .NET)
(compiled Aug 13 2014,18:06:01)
;
_computing_molecular_graphics 'Olex2 (Dolomanov et al., 2009)'
_computing_publication_material 'Olex2 (Dolomanov et al., 2009)'
_computing_structure_refinement 'ShelXL (Sheldrick, 2015)'
_computing_structure_solution 'ShelXS (Sheldrick, 2008)'
_diffrn_ambient_environment N~2~
_diffrn_ambient_temperature 154.89(10)
_diffrn_detector 'CCD plate'
_diffrn_detector_area_resol_mean 16.0733
_diffrn_detector_type Eos
_diffrn_measured_fraction_theta_full 0.997
_diffrn_measured_fraction_theta_max 0.998
_diffrn_measurement_details
;
#__ type_ start__ end____ width___ exp.time_
  1 omega   37.00   91.00   1.0000    6.0000
omega____ theta____ kappa____ phi______ frames
    -       20.5854  178.0000   30.0000 54

#__ type_ start__ end____ width___ exp.time_
  2 omega   33.00   66.00   1.0000    6.0000
omega____ theta____ kappa____ phi______ frames
    -       20.5854   57.0000    0.0000 33

#__ type_ start__ end____ width___ exp.time_
  3 omega  -45.00   46.00   1.0000    6.0000
omega____ theta____ kappa____ phi______ frames
    -       20.5854  -38.0000   60.0000 91
;
_diffrn_measurement_device 'four-circle diffractometer'
_diffrn_measurement_device_type 'SuperNova, Dual, Cu at zero, Eos'
_diffrn_measurement_method '\w scans'
_diffrn_orient_matrix_UB_11 0.0028601000
_diffrn_orient_matrix_UB_12 -0.0133971000
_diffrn_orient_matrix_UB_13 0.0532983000
_diffrn_orient_matrix_UB_21 0.0190681000
_diffrn_orient_matrix_UB_22 -0.0280003000
_diffrn_orient_matrix_UB_23 -0.0180613000
_diffrn_orient_matrix_UB_31 0.0229535000
_diffrn_orient_matrix_UB_32 0.0249215000
_diffrn_orient_matrix_UB_33 0.0083683000
_diffrn_radiation_monochromator mirror
_diffrn_radiation_probe x-ray
_diffrn_radiation_type MoK\a
_diffrn_radiation_wavelength 0.71073
_diffrn_reflns_av_R_equivalents 0.0500
_diffrn_reflns_av_unetI/netI 0.0613
_diffrn_reflns_Laue_measured_fraction_full 0.997
_diffrn_reflns_Laue_measured_fraction_max 0.998
_diffrn_reflns_limit_h_max 29
_diffrn_reflns_limit_h_min -23
_diffrn_reflns_limit_k_max 21
_diffrn_reflns_limit_k_min -21
_diffrn_reflns_limit_l_max 15
_diffrn_reflns_limit_l_min -15
_diffrn_reflns_number 16016
_diffrn_reflns_point_group_measured_fraction_full 0.997
_diffrn_reflns_point_group_measured_fraction_max 0.998
_diffrn_reflns_theta_full 25.242
_diffrn_reflns_theta_max 26.019
_diffrn_reflns_theta_min 3.296
_diffrn_source 'SuperNova (Mo) X-ray Source'
_exptl_absorpt_coefficient_mu 1.996
_exptl_absorpt_correction_T_max 1.00000
_exptl_absorpt_correction_T_min 0.91236
_exptl_absorpt_correction_type multi-scan
_exptl_absorpt_process_details
;
CrysAlisPro, Agilent Technologies,
Version 1.171.37.35 (release 13-08-2014 CrysAlis171 .NET)
(compiled Aug 13 2014,18:06:01)
Empirical absorption correction using spherical harmonics,
 implemented in SCALE3 ABSPACK scaling algorithm.
;
_exptl_crystal_colour 'clear dark green'
_exptl_crystal_colour_lustre clear
_exptl_crystal_colour_modifier dark
_exptl_crystal_colour_primary green
_exptl_crystal_density_diffrn 1.579
_exptl_crystal_description block
_exptl_crystal_F_000 2560
_exptl_crystal_size_max 0.24
_exptl_crystal_size_mid 0.22
_exptl_crystal_size_min 0.21
_refine_diff_density_max 0.510
_refine_diff_density_min -0.495
_refine_diff_density_rms 0.074
_refine_ls_extinction_method none
_refine_ls_goodness_of_fit_ref 1.016
_refine_ls_hydrogen_treatment mixed
_refine_ls_matrix_type full
_refine_ls_number_parameters 329
_refine_ls_number_reflns 5173
_refine_ls_number_restraints 3
_refine_ls_restrained_S_all 1.016
_refine_ls_R_factor_all 0.0820
_refine_ls_R_factor_gt 0.0479
_refine_ls_shift/su_max 0.000
_refine_ls_shift/su_mean 0.000
_refine_ls_structure_factor_coef Fsqd
_refine_ls_weighting_details 'w=1/[\s^2^(Fo^2^)+(0.0308P)^2^+5.6412P] where P=(Fo^2^+2Fc^2^)/3'
_refine_ls_weighting_scheme calc
_refine_ls_wR_factor_gt 0.0888
_refine_ls_wR_factor_ref 0.1022
_reflns_Friedel_coverage 0.000
_reflns_number_gt 3648
_reflns_number_total 5173
_reflns_threshold_expression 'I > 2\s(I)'
_cod_data_source_file c7ra07826a2.cif
_cod_data_source_block d846
_cod_database_code 7229342
_chemical_oxdiff_formula 'C27 H15 O6 Cu'
_shelx_space_group_comment
;
The symmetry employed for this shelxl refinement is uniquely defined
by the following loop, which should always be used as a source of
symmetry information in preference to the above space-group names.
They are only intended as comments.
;
_reflns_odcompleteness_completeness 99.63
_reflns_odcompleteness_iscentric 1
_reflns_odcompleteness_theta 26.32
_olex2_refinement_description
;
1. Fixed Uiso
 At 1.2 times of:
  All C(H) groups, All C(H,H) groups
 At 1.5 times of:
  All C(H,H,H) groups, All O(H) groups
2. Restrained distances
 O8-H8
 0.85 with sigma of 0.01
 C19-H8
 1.868573 with sigma of 0.02
 Ni1-H8
 2.685949 with sigma of 0.02
3.a Secondary CH2 refined with riding coordinates:
 C9(H9A,H9B), C10(H10A,H10B), C21(H21A,H21B)
3.b Aromatic/amide H refined with riding coordinates:
 C6(H6), C5(H5), C4(H4), C8(H8A), C11(H11), C14(H14), C15(H15)
3.c Idealised Me refined as rotating group:
 C1(H1A,H1B,H1C), C18(H18A,H18B,H18C), C19(H19A,H19B,H19C), C20(H20A,H20B,H20C)
3.d Idealised tetrahedral OH refined as rotating group:
 O9(H9)
;
_shelx_shelxl_version_number 2014/7
_olex2_date_sample_data_collection 2015-11-23
_olex2_submission_special_instructions 'No special instructions were received'

loop_
_space_group_symop_operation_xyz
'x, y, z'
'-x+1/2, -y+1/2, z+1/2'
'x+1/2, -y+1/2, -z'
'-x, y, -z+1/2'
'-x, -y, -z'
'x-1/2, y-1/2, -z-1/2'
'-x-1/2, y-1/2, z'
'x, -y, z-1/2'

loop_
_atom_site_label
_atom_site_type_symbol
_atom_site_fract_x
_atom_site_fract_y
_atom_site_fract_z
_atom_site_U_iso_or_equiv
_atom_site_adp_type
_atom_site_occupancy
_atom_site_site_symmetry_order
_atom_site_calc_flag
_atom_site_refinement_flags_posn
_atom_site_refinement_flags_adp
_atom_site_refinement_flags_occupancy
Sr1 Sr 0.5000 0.13886(3) 0.7500 0.03173(14) Uani 1 2 d S T P
Ni1 Ni 0.40476(2) 0.22714(3) 0.57165(4) 0.03223(14) Uani 1 1 d D . .
O2 O 0.41429(10) 0.12336(14) 0.6325(2) 0.0349(6) Uani 1 1 d . . .
O1 O 0.43151(11) 0.02171(15) 0.7789(2) 0.0433(7) Uani 1 1 d . . .
O3 O 0.32046(12) 0.21691(18) 0.3812(2) 0.0540(8) Uani 1 1 d . . .
O4 O 0.34332(11) 0.36054(17) 0.4809(2) 0.0505(8) Uani 1 1 d . . .
O5 O 0.45870(11) 0.26020(14) 0.6840(2) 0.0365(6) Uani 1 1 d . . .
O6 O 0.46882(11) 0.20991(16) 0.4621(2) 0.0403(7) Uani 1 1 d . . .
O7 O 0.53720(11) 0.15859(17) 0.5623(2) 0.0453(7) Uani 1 1 d . . .
O8 O 0.33943(11) 0.24424(17) 0.6913(2) 0.0468(8) Uani 1 1 d D . .
H8 H 0.3445(10) 0.222(2) 0.7515(15) 0.070 Uiso 1 1 d DR . .
N1 N 0.34298(13) 0.1818(2) 0.4738(2) 0.0391(8) Uani 1 1 d . . .
N2 N 0.39398(14) 0.3381(2) 0.5360(3) 0.0414(9) Uani 1 1 d . . .
C2 C 0.37341(16) 0.0745(2) 0.6466(3) 0.0330(9) Uani 1 1 d . . .
C7 C 0.32284(16) 0.0739(2) 0.5871(3) 0.0409(10) Uani 1 1 d . . .
C6 C 0.28108(18) 0.0199(3) 0.6091(4) 0.0573(13) Uani 1 1 d . . .
H6 H 0.2475 0.0203 0.5705 0.069 Uiso 1 1 calc R . .
C5 C 0.2893(2) -0.0331(3) 0.6865(4) 0.0628(14) Uani 1 1 d . . .
H5 H 0.2613 -0.0683 0.7005 0.075 Uiso 1 1 calc R . .
C4 C 0.33931(19) -0.0347(2) 0.7441(4) 0.0530(12) Uani 1 1 d . . .
H4 H 0.3451 -0.0716 0.7958 0.064 Uiso 1 1 calc R . .
C3 C 0.38015(16) 0.0179(2) 0.7252(3) 0.0384(10) Uani 1 1 d . . .
C1 C 0.4388(2) -0.0255(3) 0.8703(4) 0.0651(14) Uani 1 1 d . . .
H1A H 0.4758 -0.0178 0.8999 0.098 Uiso 1 1 calc GR . .
H1B H 0.4347 -0.0770 0.8493 0.098 Uiso 1 1 calc GR . .
H1C H 0.4108 -0.0134 0.9233 0.098 Uiso 1 1 calc GR . .
C8 C 0.31235(17) 0.1253(3) 0.4998(3) 0.0440(11) Uani 1 1 d . . .
H8A H 0.2803 0.1165 0.4585 0.053 Uiso 1 1 calc R . .
C9 C 0.35975(19) 0.2691(3) 0.3359(3) 0.0555(13) Uani 1 1 d . . .
H9A H 0.3582 0.2656 0.2583 0.067 Uiso 1 1 calc R . .
H9B H 0.3977 0.2555 0.3583 0.067 Uiso 1 1 calc R . .
C10 C 0.3484(2) 0.3489(3) 0.3685(4) 0.0577(13) Uani 1 1 d . . .
H10A H 0.3787 0.3803 0.3417 0.069 Uiso 1 1 calc R . .
H10B H 0.3137 0.3653 0.3343 0.069 Uiso 1 1 calc R . .
C11 C 0.41469(17) 0.3947(2) 0.5858(3) 0.0440(11) Uani 1 1 d . . .
H11 H 0.3990 0.4413 0.5704 0.053 Uiso 1 1 calc R . .
C12 C 0.46028(16) 0.3932(2) 0.6639(3) 0.0381(10) Uani 1 1 d . . .
C13 C 0.48228(17) 0.4640(2) 0.7043(4) 0.0491(12) Uani 1 1 d . . .
C14 C 0.4682(2) 0.5336(3) 0.6583(5) 0.0754(17) Uani 1 1 d . . .
H14 H 0.4470 0.5346 0.5955 0.090 Uiso 1 1 calc R . .
C15 C 0.4849(2) 0.6002(3) 0.7038(6) 0.094(2) Uani 1 1 d . . .
H15 H 0.4755 0.6454 0.6712 0.113 Uiso 1 1 calc R . .
C16 C 0.47802(15) 0.3259(2) 0.7082(3) 0.0325(9) Uani 1 1 d . . .
C17 C 0.51741(16) 0.1824(2) 0.4756(3) 0.0344(9) Uani 1 1 d . . .
C18 C 0.55489(18) 0.1779(3) 0.3782(3) 0.0582(13) Uani 1 1 d . . .
H18A H 0.5622 0.1262 0.3613 0.087 Uiso 1 1 calc GR . .
H18B H 0.5900 0.2030 0.3926 0.087 Uiso 1 1 calc GR . .
H18C H 0.5364 0.2015 0.3185 0.087 Uiso 1 1 calc GR . .
C19 C 0.28179(18) 0.2620(3) 0.6821(4) 0.0688(15) Uani 1 1 d D . .
H19A H 0.2762 0.2943 0.6214 0.103 Uiso 1 1 calc GR . .
H19B H 0.2694 0.2872 0.7460 0.103 Uiso 1 1 calc GR . .
H19C H 0.2603 0.2168 0.6726 0.103 Uiso 1 1 calc GR . .
Cl1 Cl 0.34435(11) 0.44454(12) 0.85665(19) 0.1521(9) Uani 1 1 d . . .
Cl2 Cl 0.35065(8) 0.35004(14) 1.03930(16) 0.1305(8) Uani 1 1 d . . .
C21 C 0.3776(3) 0.3692(4) 0.9125(5) 0.098(2) Uani 1 1 d . . .
H21A H 0.4178 0.3794 0.9179 0.118 Uiso 1 1 calc R . .
H21B H 0.3726 0.3257 0.8667 0.118 Uiso 1 1 calc R . .
O9 O 0.35496(13) 0.1792(2) 0.8810(3) 0.0706(10) Uani 1 1 d . . .
H9 H 0.3863 0.1707 0.9062 0.106 Uiso 1 1 calc GR . .
C20 C 0.3146(2) 0.1374(4) 0.9358(5) 0.092(2) Uani 1 1 d . . .
H20A H 0.2960 0.1041 0.8867 0.138 Uiso 1 1 calc GR . .
H20B H 0.2874 0.1706 0.9674 0.138 Uiso 1 1 calc GR . .
H20C H 0.3327 0.1087 0.9911 0.138 Uiso 1 1 calc GR . .

loop_
_atom_site_aniso_label
_atom_site_aniso_U_11
_atom_site_aniso_U_22
_atom_site_aniso_U_33
_atom_site_aniso_U_23
_atom_site_aniso_U_13
_atom_site_aniso_U_12
Sr1 0.0336(3) 0.0305(3) 0.0310(3) 0.000 -0.0037(2) 0.000
Ni1 0.0319(3) 0.0342(3) 0.0306(3) 0.0004(2) -0.0030(2) 0.0046(2)
O2 0.0308(14) 0.0354(16) 0.0385(15) 0.0054(13) -0.0023(12) -0.0008(12)
O1 0.0457(16) 0.0385(16) 0.0456(17) 0.0119(14) -0.0045(13) -0.0028(14)
O3 0.0512(18) 0.066(2) 0.0447(17) 0.0052(17) -0.0191(15) 0.0065(17)
O4 0.0465(17) 0.0538(19) 0.0512(18) 0.0080(16) -0.0120(14) 0.0189(15)
O5 0.0421(15) 0.0277(15) 0.0395(15) -0.0002(12) -0.0106(13) 0.0019(13)
O6 0.0352(16) 0.0513(18) 0.0343(15) 0.0065(13) 0.0015(12) 0.0054(14)
O7 0.0358(15) 0.064(2) 0.0360(16) 0.0107(15) 0.0020(13) 0.0098(15)
O8 0.0404(16) 0.061(2) 0.0388(17) 0.0048(15) 0.0029(13) 0.0155(15)
N1 0.0388(19) 0.046(2) 0.0326(18) -0.0025(17) -0.0081(15) 0.0113(18)
N2 0.0383(19) 0.043(2) 0.043(2) 0.0089(18) -0.0050(16) 0.0094(17)
C2 0.035(2) 0.031(2) 0.033(2) -0.0066(18) 0.0025(17) -0.0010(19)
C7 0.034(2) 0.045(3) 0.044(3) -0.007(2) -0.0011(19) 0.003(2)
C6 0.038(2) 0.061(3) 0.073(3) -0.011(3) -0.002(2) -0.009(2)
C5 0.049(3) 0.061(3) 0.078(4) -0.002(3) 0.004(3) -0.024(3)
C4 0.059(3) 0.043(3) 0.057(3) 0.009(2) 0.006(2) -0.014(2)
C3 0.037(2) 0.037(2) 0.041(2) -0.005(2) 0.0037(18) 0.000(2)
C1 0.076(3) 0.058(3) 0.061(3) 0.027(3) -0.011(3) -0.008(3)
C8 0.031(2) 0.054(3) 0.046(3) -0.015(2) -0.0046(19) 0.003(2)
C9 0.051(3) 0.087(4) 0.028(2) 0.006(3) 0.000(2) 0.020(3)
C10 0.056(3) 0.072(4) 0.046(3) 0.016(3) -0.010(2) 0.008(3)
C11 0.042(2) 0.036(2) 0.054(3) 0.012(2) -0.001(2) 0.007(2)
C12 0.038(2) 0.029(2) 0.047(2) 0.003(2) -0.0020(19) 0.0041(19)
C13 0.045(3) 0.029(2) 0.074(3) 0.008(2) -0.004(2) 0.002(2)
C14 0.073(4) 0.036(3) 0.118(5) 0.016(3) -0.027(3) -0.003(3)
C15 0.086(5) 0.028(2) 0.168(7) 0.013(3) -0.041(4) 0.000(3)
C16 0.035(2) 0.028(2) 0.034(2) 0.0006(17) 0.0046(17) 0.0018(18)
C17 0.033(2) 0.033(2) 0.037(2) 0.0004(19) 0.0067(18) -0.0031(19)
C18 0.043(3) 0.092(4) 0.039(2) 0.004(3) 0.008(2) 0.003(3)
C19 0.047(3) 0.096(4) 0.063(3) 0.002(3) 0.011(2) 0.029(3)
Cl1 0.187(2) 0.1118(16) 0.157(2) 0.0319(15) 0.0575(18) 0.0297(16)
Cl2 0.1101(15) 0.173(2) 0.1083(15) 0.0205(14) 0.0044(11) 0.0192(14)
C21 0.091(5) 0.106(5) 0.098(5) -0.027(4) 0.006(4) 0.009(4)
O9 0.0474(19) 0.112(3) 0.053(2) 0.025(2) -0.0001(17) 0.000(2)
C20 0.065(4) 0.128(6) 0.084(4) 0.012(4) 0.015(3) -0.014(4)

loop_
_atom_type_symbol
_atom_type_description
_atom_type_scat_dispersion_real
_atom_type_scat_dispersion_imag
_atom_type_scat_source
C C 0.0033 0.0016 'International Tables Vol C Tables 4.2.6.8 and 6.1.1.4'
H H 0.0000 0.0000 'International Tables Vol C Tables 4.2.6.8 and 6.1.1.4'
Cl Cl 0.1484 0.1585 'International Tables Vol C Tables 4.2.6.8 and 6.1.1.4'
N N 0.0061 0.0033 'International Tables Vol C Tables 4.2.6.8 and 6.1.1.4'
Ni Ni 0.3393 1.1124 'International Tables Vol C Tables 4.2.6.8 and 6.1.1.4'
O O 0.0106 0.0060 'International Tables Vol C Tables 4.2.6.8 and 6.1.1.4'
Sr Sr -1.5307 3.2498 'International Tables Vol C Tables 4.2.6.8 and 6.1.1.4'

loop_
_geom_angle_atom_site_label_1
_geom_angle_atom_site_label_2
_geom_angle_atom_site_label_3
_geom_angle
_geom_angle_site_symmetry_1
_geom_angle_site_symmetry_3
Ni1 Sr1 Ni1 127.15(2) 4_656 .
O2 Sr1 Ni1 33.81(6) . .
O2 Sr1 Ni1 33.81(6) 4_656 4_656
O2 Sr1 Ni1 158.21(6) 4_656 .
O2 Sr1 Ni1 158.21(6) . 4_656
O2 Sr1 O2 167.40(12) 4_656 .
O2 Sr1 O1 108.97(8) 4_656 .
O2 Sr1 O1 60.20(8) . .
O2 Sr1 O1 108.97(8) . 4_656
O2 Sr1 O1 60.20(8) 4_656 4_656
O2 Sr1 O7 105.89(8) 4_656 .
O2 Sr1 O7 105.89(8) . 4_656
O2 Sr1 O7 75.92(8) . .
O2 Sr1 O7 75.92(8) 4_656 4_656
O2 Sr1 C16 84.01(9) . .
O2 Sr1 C16 108.59(8) . 4_656
O2 Sr1 C16 84.01(9) 4_656 4_656
O2 Sr1 C16 108.59(9) 4_656 .
O1 Sr1 Ni1 92.62(6) . .
O1 Sr1 Ni1 92.63(6) 4_656 4_656
O1 Sr1 Ni1 130.60(6) . 4_656
O1 Sr1 Ni1 130.60(6) 4_656 .
O1 Sr1 O1 76.99(12) 4_656 .
O1 Sr1 C16 133.81(8) 4_656 4_656
O1 Sr1 C16 146.75(9) 4_656 .
O1 Sr1 C16 146.75(9) . 4_656
O1 Sr1 C16 133.81(8) . .
O5 Sr1 Ni1 94.08(6) . 4_656
O5 Sr1 Ni1 33.14(6) . .
O5 Sr1 Ni1 94.08(6) 4_656 .
O5 Sr1 Ni1 33.14(6) 4_656 4_656
O5 Sr1 O2 126.78(8) . 4_656
O5 Sr1 O2 126.78(8) 4_656 .
O5 Sr1 O2 65.81(8) . .
O5 Sr1 O2 65.81(8) 4_656 4_656
O5 Sr1 O1 118.79(8) 4_656 4_656
O5 Sr1 O1 150.00(8) 4_656 .
O5 Sr1 O1 150.00(8) . 4_656
O5 Sr1 O1 118.79(8) . .
O5 Sr1 O5 61.16(11) 4_656 .
O5 Sr1 O7 92.76(9) . 4_656
O5 Sr1 O7 73.26(9) 4_656 4_656
O5 Sr1 O7 92.77(9) 4_656 .
O5 Sr1 O7 73.26(9) . .
O5 Sr1 C16 43.00(9) 4_656 .
O5 Sr1 C16 18.20(8) . .
O5 Sr1 C16 18.20(8) 4_656 4_656
O5 Sr1 C16 43.00(9) . 4_656
O7 Sr1 Ni1 65.00(6) . .
O7 Sr1 Ni1 107.38(6) . 4_656
O7 Sr1 Ni1 107.38(6) 4_656 .
O7 Sr1 Ni1 65.00(6) 4_656 4_656
O7 Sr1 O1 116.48(9) 4_656 4_656
O7 Sr1 O1 116.48(9) . .
O7 Sr1 O1 76.83(9) 4_656 .
O7 Sr1 O1 76.83(9) . 4_656
O7 Sr1 O7 163.99(14) . 4_656
O7 Sr1 C16 87.27(9) . 4_656
O7 Sr1 C16 77.04(9) . .
O7 Sr1 C16 87.26(9) 4_656 .
O7 Sr1 C16 77.04(9) 4_656 4_656
C16 Sr1 Ni1 51.13(6) . .
C16 Sr1 Ni1 51.13(6) 4_656 4_656
C16 Sr1 Ni1 76.03(6) . 4_656
C16 Sr1 Ni1 76.03(6) 4_656 .
C16 Sr1 C16 24.90(12) . 4_656
O2 Ni1 Sr1 44.13(7) . .
O2 Ni1 O6 91.73(10) . .
O2 Ni1 O8 87.13(10) . .
O2 Ni1 N1 86.72(12) . .
O2 Ni1 N2 170.41(12) . .
O5 Ni1 Sr1 43.79(7) . .
O5 Ni1 O2 86.26(10) . .
O5 Ni1 O6 92.21(10) . .
O5 Ni1 O8 86.08(11) . .
O5 Ni1 N1 170.72(12) . .
O5 Ni1 N2 86.94(12) . .
O6 Ni1 Sr1 83.20(7) . .
O6 Ni1 O8 178.00(10) . .
O6 Ni1 N1 94.07(12) . .
O8 Ni1 Sr1 94.84(7) . .
N1 Ni1 Sr1 130.39(10) . .
N1 Ni1 O8 87.51(12) . .
N2 Ni1 Sr1 130.33(10) . .
N2 Ni1 O6 95.27(12) . .
N2 Ni1 O8 85.68(12) . .
N2 Ni1 N1 99.27(14) . .
Ni1 O2 Sr1 102.06(10) . .
C2 O2 Sr1 126.1(2) . .
C2 O2 Ni1 125.3(2) . .
C3 O1 Sr1 120.3(2) . .
C3 O1 C1 117.5(3) . .
C1 O1 Sr1 119.7(2) . .
N1 O3 C9 111.3(3) . .
C10 O4 N2 111.1(3) . .
Ni1 O5 Sr1 103.06(10) . .
C16 O5 Sr1 124.4(2) . .
C16 O5 Ni1 131.4(2) . .
C17 O6 Ni1 129.8(2) . .
C17 O7 Sr1 135.8(2) . .
Ni1 O8 H8 116.1(14) . .
C19 O8 Ni1 131.9(3) . .
C19 O8 H8 108.2(14) . .
O3 N1 Ni1 125.1(3) . .
C8 N1 Ni1 123.8(3) . .
C8 N1 O3 109.9(3) . .
O4 N2 Ni1 118.5(2) . .
C11 N2 Ni1 127.5(3) . .
C11 N2 O4 109.3(3) . .
O2 C2 C7 124.1(4) . .
O2 C2 C3 118.8(3) . .
C7 C2 C3 117.1(4) . .
C2 C7 C8 122.6(4) . .
C6 C7 C2 119.9(4) . .
C6 C7 C8 117.4(4) . .
C7 C6 H6 119.6 . .
C5 C6 C7 120.8(4) . .
C5 C6 H6 119.6 . .
C6 C5 H5 119.9 . .
C6 C5 C4 120.2(4) . .
C4 C5 H5 119.9 . .
C5 C4 H4 120.0 . .
C3 C4 C5 120.0(4) . .
C3 C4 H4 120.0 . .
O1 C3 C2 113.4(3) . .
C4 C3 O1 124.7(4) . .
C4 C3 C2 121.9(4) . .
O1 C1 H1A 109.5 . .
O1 C1 H1B 109.5 . .
O1 C1 H1C 109.5 . .
H1A C1 H1B 109.5 . .
H1A C1 H1C 109.5 . .
H1B C1 H1C 109.5 . .
N1 C8 C7 126.3(4) . .
N1 C8 H8A 116.9 . .
C7 C8 H8A 116.9 . .
O3 C9 H9A 109.0 . .
O3 C9 H9B 109.0 . .
O3 C9 C10 113.1(4) . .
H9A C9 H9B 107.8 . .
C10 C9 H9A 109.0 . .
C10 C9 H9B 109.0 . .
O4 C10 C9 114.8(4) . .
O4 C10 H10A 108.6 . .
O4 C10 H10B 108.6 . .
C9 C10 H10A 108.6 . .
C9 C10 H10B 108.6 . .
H10A C10 H10B 107.5 . .
N2 C11 H11 116.8 . .
N2 C11 C12 126.4(4) . .
C12 C11 H11 116.8 . .
C11 C12 C13 118.8(4) . .
C16 C12 C11 120.5(4) . .
C16 C12 C13 120.2(4) . .
C13 C13 C12 119.4(2) 4_656 .
C14 C13 C12 122.6(4) . .
C14 C13 C13 117.9(3) . 4_656
C13 C14 H14 119.2 . .
C15 C14 C13 121.7(5) . .
C15 C14 H14 119.2 . .
C14 C15 H15 119.9 . .
C15 C15 C14 120.2(3) 4_656 .
C15 C15 H15 119.9 4_656 .
O5 C16 Sr1 37.35(16) . .
O5 C16 C12 125.7(3) . .
O5 C16 C16 114.5(2) . 4_656
C12 C16 Sr1 162.2(3) . .
C12 C16 C16 119.8(2) . 4_656
C16 C16 Sr1 77.55(6) 4_656 .
O6 C17 C18 116.8(4) . .
O7 C17 O6 126.0(3) . .
O7 C17 C18 117.3(4) . .
C17 C18 H18A 109.5 . .
C17 C18 H18B 109.5 . .
C17 C18 H18C 109.5 . .
H18A C18 H18B 109.5 . .
H18A C18 H18C 109.5 . .
H18B C18 H18C 109.5 . .
O8 C19 H19A 109.5 . .
O8 C19 H19B 109.5 . .
O8 C19 H19C 109.5 . .
H19A C19 H19B 109.5 . .
H19A C19 H19C 109.5 . .
H19B C19 H19C 109.5 . .
Cl1 C21 Cl2 110.9(4) . .
Cl1 C21 H21A 109.5 . .
Cl1 C21 H21B 109.5 . .
Cl2 C21 H21A 109.5 . .
Cl2 C21 H21B 109.5 . .
H21A C21 H21B 108.1 . .
C20 O9 H9 109.5 . .
O9 C20 H20A 109.5 . .
O9 C20 H20B 109.5 . .
O9 C20 H20C 109.5 . .
H20A C20 H20B 109.5 . .
H20A C20 H20C 109.5 . .
H20B C20 H20C 109.5 . .

loop_
_geom_bond_atom_site_label_1
_geom_bond_atom_site_label_2
_geom_bond_distance
_geom_bond_site_symmetry_2
Sr1 Ni1 3.5351(5) .
Sr1 Ni1 3.5351(5) 4_656
Sr1 O2 2.517(2) 4_656
Sr1 O2 2.517(2) .
Sr1 O1 2.667(3) 4_656
Sr1 O1 2.667(3) .
Sr1 O5 2.511(2) .
Sr1 O5 2.511(2) 4_656
Sr1 O7 2.525(3) .
Sr1 O7 2.525(3) 4_656
Sr1 C16 3.414(4) .
Sr1 C16 3.414(4) 4_656
Ni1 O2 2.011(3) .
Ni1 O5 1.984(2) .
Ni1 O6 2.063(3) .
Ni1 O8 2.169(3) .
Ni1 N1 2.068(3) .
Ni1 N2 2.042(3) .
O2 C2 1.313(4) .
O1 C3 1.389(4) .
O1 C1 1.427(5) .
O3 N1 1.417(4) .
O3 C9 1.431(5) .
O4 N2 1.438(4) .
O4 C10 1.422(5) .
O5 C16 1.293(4) .
O6 C17 1.261(4) .
O7 C17 1.252(4) .
O8 H8 0.854(9) .
O8 C19 1.405(5) .
N1 C8 1.283(5) .
N2 C11 1.282(5) .
C2 C7 1.408(5) .
C2 C3 1.416(5) .
C7 C6 1.407(6) .
C7 C8 1.443(6) .
C6 H6 0.9300 .
C6 C5 1.364(6) .
C5 H5 0.9300 .
C5 C4 1.384(6) .
C4 H4 0.9300 .
C4 C3 1.367(5) .
C1 H1A 0.9600 .
C1 H1B 0.9600 .
C1 H1C 0.9600 .
C8 H8A 0.9300 .
C9 H9A 0.9700 .
C9 H9B 0.9700 .
C9 C10 1.503(6) .
C10 H10A 0.9700 .
C10 H10B 0.9700 .
C11 H11 0.9300 .
C11 C12 1.453(5) .
C12 C13 1.454(5) .
C12 C16 1.385(5) .
C13 C13 1.414(8) 4_656
C13 C14 1.408(6) .
C14 H14 0.9300 .
C14 C15 1.373(7) .
C15 C15 1.354(11) 4_656
C15 H15 0.9300 .
C16 C16 1.472(7) 4_656
C17 C18 1.506(5) .
C18 H18A 0.9600 .
C18 H18B 0.9600 .
C18 H18C 0.9600 .
C19 H19A 0.9600 .
C19 H19B 0.9600 .
C19 H19C 0.9600 .
Cl1 C21 1.705(7) .
Cl2 C21 1.739(6) .
C21 H21A 0.9700 .
C21 H21B 0.9700 .
O9 H9 0.8200 .
O9 C20 1.390(6) .
C20 H20A 0.9600 .
C20 H20B 0.9600 .
C20 H20C 0.9600 .

loop_
_geom_torsion_atom_site_label_1
_geom_torsion_atom_site_label_2
_geom_torsion_atom_site_label_3
_geom_torsion_atom_site_label_4
_geom_torsion
_geom_torsion_site_symmetry_1
_geom_torsion_site_symmetry_4
Sr1 O2 C2 C7 171.6(3) . .
Sr1 O2 C2 C3 -9.2(5) . .
Sr1 O1 C3 C2 8.6(4) . .
Sr1 O1 C3 C4 -171.7(3) . .
Sr1 O5 C16 C12 172.3(3) . .
Sr1 O5 C16 C16 -8.6(5) . 4_656
Sr1 O7 C17 O6 5.4(7) . .
Sr1 O7 C17 C18 -174.6(3) . .
Ni1 O2 C2 C7 25.4(5) . .
Ni1 O2 C2 C3 -155.4(3) . .
Ni1 O5 C16 Sr1 -165.9(4) . .
Ni1 O5 C16 C12 6.4(6) . .
Ni1 O5 C16 C16 -174.6(3) . 4_656
Ni1 O6 C17 O7 0.3(6) . .
Ni1 O6 C17 C18 -179.6(3) . .
Ni1 N1 C8 C7 -14.6(6) . .
Ni1 N2 C11 C12 14.7(6) . .
O2 C2 C7 C6 -179.1(4) . .
O2 C2 C7 C8 3.5(6) . .
O2 C2 C3 O1 -0.3(5) . .
O2 C2 C3 C4 180.0(4) . .
O3 N1 C8 C7 177.5(4) . .
O3 C9 C10 O4 52.2(5) . .
O4 N2 C11 C12 169.7(4) . .
N1 O3 C9 C10 -98.2(4) . .
N2 O4 C10 C9 59.1(5) . .
N2 C11 C12 C13 173.8(4) . .
N2 C11 C12 C16 -13.6(6) . .
C2 C7 C6 C5 -1.2(7) . .
C2 C7 C8 N1 -8.8(6) . .
C7 C2 C3 O1 178.9(3) . .
C7 C2 C3 C4 -0.8(6) . .
C7 C6 C5 C4 -0.4(7) . .
C6 C7 C8 N1 173.7(4) . .
C6 C5 C4 C3 1.3(7) . .
C5 C4 C3 O1 179.6(4) . .
C5 C4 C3 C2 -0.8(7) . .
C3 C2 C7 C6 1.7(6) . .
C3 C2 C7 C8 -175.7(4) . .
C1 O1 C3 C2 170.7(3) . .
C1 O1 C3 C4 -9.6(6) . .
C8 C7 C6 C5 176.4(4) . .
C9 O3 N1 Ni1 25.3(4) . .
C9 O3 N1 C8 -167.0(3) . .
C10 O4 N2 Ni1 -82.4(4) . .
C10 O4 N2 C11 120.1(4) . .
C11 C12 C13 C13 166.7(5) . 4_656
C11 C12 C13 C14 -11.0(7) . .
C11 C12 C16 Sr1 17.9(11) . .
C11 C12 C16 O5 2.5(6) . .
C11 C12 C16 C16 -176.5(4) . 4_656
C12 C13 C14 C15 173.5(5) . .
C13 C12 C16 Sr1 -169.5(7) . .
C13 C12 C16 O5 175.1(4) . .
C13 C12 C16 C16 -3.9(7) . 4_656
C13 C13 C14 C15 -4.3(9) 4_656 .
C13 C14 C15 C15 -0.9(12) . 4_656
C16 C12 C13 C13 -6.0(8) . 4_656
C16 C12 C13 C14 176.3(4) . .
